data_4113201
loop_
_publ_author_name
'Bertrand Donnio'
'Beno\^it Heinrich'
'Hassan Allouchi'
'Jens Kain'
'Siegmar Diele'
'Daniel Guillon'
'Duncan W. Bruce'

_publ_contact_author 'Hassan Allouchi'
_publ_contact_author_email hassan.allouchi@univ-tours.fr
_publ_section_title
;
 A Generalized Model for the Molecular Arrangement in the Columnar
 Mesophases of Polycatenar Mesogens. Crystal and Molecular Structure of
 Two Hexacatenar Mesogens
;
_journal_name_full 'Journal of the American Chemical Society'
_journal_page_first 15258
_journal_page_last 15268
_journal_paper_doi 10.1021/ja0471673
_journal_volume 126
_journal_year 2004
_chemical_formula_sum 'C28 H41 Cl N O3 Pd0.5'
_chemical_formula_weight 528.27
_chemical_name_systematic
;
 ?
;
_space_group_IT_number 14
_symmetry_cell_setting monoclinic
_symmetry_space_group_name_Hall '-P 2ybc'
_symmetry_space_group_name_H-M 'P 1 21/c 1'
_atom_sites_solution_hydrogens geom
_atom_sites_solution_primary direct
_atom_sites_solution_secondary difmap
_audit_creation_date 2004-03-12T10:27:58-00:00
_audit_creation_method 'WinGX routine CIF_UPDATE'
_cell_angle_alpha 90
_cell_angle_beta 93.100(10)
_cell_angle_gamma 90
_cell_formula_units_Z 4
_cell_length_a 8.205(2)
_cell_length_b 10.282(2)
_cell_length_c 34.245(8)
_cell_measurement_temperature 296(2)
_cell_volume 2884.8(11)
_computing_data_collection 'KappaCCD (Nonius, 1998)'
_computing_data_reduction 'Denzo(Otwinowski & Miror, 1997)'
_computing_structure_refinement 'SHELXL-97 (Sheldrick, 1997)'
_computing_structure_solution 'SHELXS-97 (Sheldrick, 1990)'
_diffrn_ambient_temperature 296(2)
_diffrn_measured_fraction_theta_full 0.546
_diffrn_measured_fraction_theta_max 0.546
_diffrn_measurement_device_type 'Nonius Kappa-CCD'
_diffrn_measurement_method \w
_diffrn_radiation_monochromator graphite
_diffrn_radiation_type MoK\a
_diffrn_radiation_wavelength 0.71069
_diffrn_reflns_av_unetI/netI 0.0882
_diffrn_reflns_limit_h_max 9
_diffrn_reflns_limit_h_min 0
_diffrn_reflns_limit_k_max 10
_diffrn_reflns_limit_k_min 0
_diffrn_reflns_limit_l_max 35
_diffrn_reflns_limit_l_min -35
_diffrn_reflns_number 2535
_diffrn_reflns_theta_full 24.19
_diffrn_reflns_theta_max 24.19
_diffrn_reflns_theta_min 6.12
_exptl_absorpt_coefficient_mu 0.461
_exptl_absorpt_correction_type none
_exptl_crystal_colour colourless
_exptl_crystal_density_diffrn 1.216
_exptl_crystal_description needle
_exptl_crystal_F_000 1120
_exptl_crystal_size_max 0.18
_exptl_crystal_size_mid 0.08
_exptl_crystal_size_min 0.03
_refine_diff_density_max 1.024
_refine_diff_density_min -0.511
_refine_diff_density_rms 0.076
_refine_ls_extinction_coef 0.023(4)
_refine_ls_extinction_expression Fc^*^=kFc[1+0.001xFc^2^\l^3^/sin(2\q)]^-1/4^
_refine_ls_extinction_method SHELXL
_refine_ls_goodness_of_fit_ref 1.101
_refine_ls_hydrogen_treatment mixed
_refine_ls_matrix_type full
_refine_ls_number_parameters 305
_refine_ls_number_reflns 2535
_refine_ls_number_restraints 16
_refine_ls_restrained_S_all 1.104
_refine_ls_R_factor_all 0.1384
_refine_ls_R_factor_gt 0.1049
_refine_ls_shift/su_max 0.001
_refine_ls_shift/su_mean 0
_refine_ls_structure_factor_coef Fsqd
_refine_ls_weighting_details 'calc w=1/[\s^2^(Fo^2^)+(0.0457P)^2^+20.5919P] where P=(Fo^2^+2Fc^2^)/3'
_refine_ls_weighting_scheme calc
_refine_ls_wR_factor_gt 0.2046
_refine_ls_wR_factor_ref 0.2216
_reflns_number_gt 1916
_reflns_number_total 2535
_reflns_threshold_expression >2sigma(I)
_cod_data_source_file ja0471673rom20040520_065758.cif
_cod_data_source_block H.Allouchi_345C5
_cod_original_sg_symbol_H-M 'P 21/c'
_cod_original_formula_sum 'C28 H41 Cl N O3 Pd0.50'
_cod_database_code 4113201

loop_
_symmetry_equiv_pos_as_xyz
'x, y, z'
'-x, y+1/2, -z+1/2'
'-x, -y, -z'
'x, -y-1/2, z-1/2'

loop_
_atom_site_label
_atom_site_type_symbol
_atom_site_fract_x
_atom_site_fract_y
_atom_site_fract_z
_atom_site_U_iso_or_equiv
_atom_site_adp_type
_atom_site_occupancy
_atom_site_symmetry_multiplicity
_atom_site_calc_flag
_atom_site_refinement_flags
Pd1 Pd 1 1 0 0.0671(8) Uani 1 2 d S
Cl1 Cl 0.9571(5) 1.2170(4) 0.01099(12) 0.0904(13) Uani 1 1 d .
N1 N 0.7954(14) 0.9581(11) 0.0259(5) 0.094(4) Uani 1 1 d .
C2 C 0.7672(19) 0.9980(18) 0.0622(5) 0.097(5) Uani 1 1 d .
H2 H 0.8488 1.0447 0.0759 0.117 Uiso 1 1 calc R
C3 C 0.624(2) 0.9739(19) 0.0804(5) 0.103(6) Uani 1 1 d .
H3 H 0.6098 1.0076 0.1052 0.124 Uiso 1 1 calc R
C4 C 0.502(2) 0.900(2) 0.0620(8) 0.118(8) Uani 1 1 d D
C5 C 0.532(2) 0.8652(16) 0.0274(7) 0.101(6) Uani 1 1 d .
H5 H 0.449 0.8233 0.0127 0.122 Uiso 1 1 calc R
C6 C 0.678(2) 0.8844(14) 0.0100(5) 0.089(5) Uani 1 1 d .
H6 H 0.694 0.844 -0.0138 0.107 Uiso 1 1 calc R
C7 C 0.339(2) 0.859(2) 0.0740(7) 0.137(8) Uani 1 1 d D
H7 H 0.2756 0.8084 0.0567 0.164 Uiso 1 1 calc R
C8 C 0.283(2) 0.888(2) 0.1050(7) 0.137(8) Uani 1 1 d D
H8 H 0.3432 0.9473 0.1204 0.165 Uiso 1 1 calc R
C9 C 0.128(2) 0.840(2) 0.1217(8) 0.115(8) Uani 1 1 d D
C10 C 0.1009(19) 0.8782(17) 0.1569(6) 0.099(6) Uani 1 1 d .
H10 H 0.1724 0.9364 0.1696 0.119 Uiso 1 1 calc R
C11 C -0.032(2) 0.834(2) 0.1754(7) 0.109(6) Uani 1 1 d .
C12 C -0.1355(19) 0.7400(19) 0.1593(5) 0.086(5) Uani 1 1 d .
C13 C -0.112(2) 0.7042(19) 0.1216(6) 0.098(5) Uani 1 1 d .
C14 C 0.020(2) 0.747(2) 0.1015(5) 0.106(6) Uani 1 1 d .
H14 H 0.0378 0.7184 0.0764 0.128 Uiso 1 1 calc R
O15 O -0.0670(13) 0.8644(13) 0.2132(4) 0.117(4) Uani 1 1 d .
C16 C 0.031(3) 0.965(2) 0.2338(8) 0.151(9) Uani 1 1 d D
H16A H 0.0199 1.0472 0.2202 0.182 Uiso 1 1 calc R
H16B H 0.1458 0.9402 0.2351 0.182 Uiso 1 1 calc R
C17 C -0.031(3) 0.976(3) 0.2745(9) 0.156(9) Uani 1 1 d D
H17A H -0.1483 0.9871 0.2726 0.188 Uiso 1 1 calc R
H17B H 0.0172 1.0512 0.2875 0.188 Uiso 1 1 calc R
C18 C 0.012(4) 0.854(3) 0.2985(10) 0.203(12) Uani 1 1 d D
H18A H -0.0418 0.7803 0.2858 0.244 Uiso 1 1 calc R
H18B H 0.1284 0.8402 0.2982 0.244 Uiso 1 1 calc R
C19 C -0.035(5) 0.858(3) 0.3407(10) 0.240(17) Uani 1 1 d D
H19A H -0.1534 0.8607 0.341 0.288 Uiso 1 1 calc R
H19B H 0.0063 0.9381 0.3525 0.288 Uiso 1 1 calc R
C20 C 0.027(5) 0.745(4) 0.3656(12) 0.28(2) Uani 1 1 d D
H20A H -0.0277 0.7438 0.3897 0.418 Uiso 1 1 calc R
H20B H 0.1421 0.7533 0.371 0.418 Uiso 1 1 calc R
H20C H 0.0045 0.6646 0.3518 0.418 Uiso 1 1 calc R
O24 O -0.2218(15) 0.6143(15) 0.1067(4) 0.124(4) Uani 1 1 d .
C25 C -0.200(2) 0.559(2) 0.0701(6) 0.111(6) Uani 1 1 d D
H25A H -0.0952 0.515 0.07 0.133 Uiso 1 1 calc R
H25B H -0.2039 0.6252 0.05 0.133 Uiso 1 1 calc R
C26 C -0.338(3) 0.461(3) 0.0628(8) 0.213(17) Uani 1 1 d D
H26A H -0.3205 0.4159 0.0386 0.255 Uiso 1 1 calc R
H26B H -0.3319 0.3976 0.0836 0.255 Uiso 1 1 calc R
C27 C -0.509(4) 0.516(3) 0.0601(9) 0.242(18) Uani 1 1 d D
H27A H -0.5182 0.5724 0.0374 0.29 Uiso 1 1 calc R
H27B H -0.5217 0.5698 0.0829 0.29 Uiso 1 1 calc R
C28 C -0.652(5) 0.418(4) 0.0570(12) 0.33(3) Uani 1 1 d D
H28A H -0.6481 0.3666 0.0333 0.396 Uiso 1 1 calc R
H28B H -0.6467 0.3592 0.0793 0.396 Uiso 1 1 calc R
C29 C -0.810(4) 0.497(6) 0.056(3) 0.54(7) Uani 1 1 d D
H29A H -0.9019 0.4394 0.0565 0.804 Uiso 1 1 calc R
H29B H -0.8182 0.5498 0.0332 0.804 Uiso 1 1 calc R
H29C H -0.8091 0.5522 0.0791 0.804 Uiso 1 1 calc R
O33 O -0.2551(13) 0.6871(11) 0.1797(3) 0.101(3) Uani 1 1 d .
C34 C -0.408(2) 0.733(2) 0.1738(5) 0.118(7) Uani 1 1 d D
H34A H -0.4396 0.7305 0.1461 0.142 Uiso 1 1 calc R
H34B H -0.4112 0.8235 0.1822 0.142 Uiso 1 1 calc R
C35 C -0.529(2) 0.656(3) 0.1960(8) 0.184(12) Uani 1 1 d D
H35A H -0.5297 0.5664 0.1872 0.22 Uiso 1 1 calc R
H35B H -0.638 0.6914 0.191 0.22 Uiso 1 1 calc R
C36 C -0.482(3) 0.662(4) 0.2397(9) 0.25(2) Uani 1 1 d D
H36A H -0.4152 0.5847 0.2426 0.304 Uiso 1 1 calc R
H36B H -0.4043 0.7332 0.2402 0.304 Uiso 1 1 calc R
C37 C -0.544(4) 0.673(6) 0.2800(13) 0.44(6) Uani 1 1 d D
H37A H -0.5765 0.5845 0.2855 0.533 Uiso 1 1 calc R
H37B H -0.6452 0.7206 0.2755 0.533 Uiso 1 1 calc R
C38 C -0.481(6) 0.722(6) 0.3194(12) 0.43(5) Uani 1 1 d D
H38A H -0.5703 0.7535 0.3336 0.641 Uiso 1 1 calc R
H38B H -0.4044 0.7911 0.3159 0.641 Uiso 1 1 calc R
H38C H -0.4275 0.6522 0.3337 0.641 Uiso 1 1 calc R

loop_
_atom_site_aniso_label
_atom_site_aniso_U_11
_atom_site_aniso_U_22
_atom_site_aniso_U_33
_atom_site_aniso_U_23
_atom_site_aniso_U_13
_atom_site_aniso_U_12
Pd1 0.0594(10) 0.0770(12) 0.0656(11) -0.0042(10) 0.0102(6) -0.0088(9)
Cl1 0.101(3) 0.073(3) 0.099(3) -0.013(2) 0.027(2) -0.011(2)
N1 0.060(7) 0.051(9) 0.174(14) -0.035(8) 0.047(8) -0.013(6)
C2 0.111(12) 0.077(10) 0.108(12) 0.009(12) 0.046(10) 0.022(11)
C3 0.105(13) 0.110(16) 0.101(12) 0.022(11) 0.056(11) 0.027(12)
C4 0.055(11) 0.15(2) 0.15(2) 0.067(16) 0.059(13) 0.010(11)
C5 0.081(12) 0.068(12) 0.158(18) 0.046(12) 0.032(12) -0.017(9)
C6 0.090(11) 0.036(9) 0.140(14) 0.029(9) 0.001(11) -0.015(9)
C7 0.15(2) 0.114(18) 0.15(2) 0.033(15) 0.038(16) 0.057(14)
C8 0.16(2) 0.114(18) 0.134(19) 0.056(15) 0.009(16) 0.050(15)
C9 0.057(11) 0.147(19) 0.147(19) 0.084(16) 0.048(13) 0.018(12)
C10 0.063(11) 0.106(14) 0.131(16) 0.033(12) 0.045(11) -0.010(9)
C11 0.088(13) 0.133(18) 0.105(16) 0.019(13) 0.004(12) 0.000(13)
C12 0.070(11) 0.111(14) 0.080(12) 0.018(11) 0.028(10) -0.010(10)
C13 0.081(12) 0.112(15) 0.101(15) 0.023(12) 0.002(11) -0.025(11)
C14 0.068(11) 0.152(18) 0.100(13) 0.047(12) 0.016(10) 0.007(12)
O15 0.091(8) 0.140(11) 0.120(10) -0.010(8) 0.002(7) -0.034(7)
C16 0.108(15) 0.15(3) 0.20(2) -0.030(18) 0.001(16) -0.029(14)
C17 0.113(15) 0.16(3) 0.20(3) -0.05(2) -0.026(16) -0.012(16)
C18 0.21(3) 0.17(3) 0.23(4) -0.05(3) -0.01(3) -0.01(2)
C19 0.29(4) 0.26(5) 0.17(3) -0.07(3) 0.02(3) -0.04(4)
C20 0.35(5) 0.22(4) 0.25(4) 0.09(3) -0.17(4) -0.07(3)
O24 0.107(9) 0.173(13) 0.095(9) -0.009(9) 0.033(7) -0.017(9)
C25 0.120(14) 0.119(16) 0.092(14) 0.001(11) 0.001(11) -0.006(12)
C26 0.22(3) 0.25(4) 0.15(2) -0.10(2) -0.08(2) 0.09(3)
C27 0.44(6) 0.11(2) 0.17(2) -0.022(19) -0.07(3) -0.04(3)
C28 0.31(5) 0.36(6) 0.32(5) -0.25(5) 0.03(4) -0.20(5)
C29 0.44(10) 0.29(7) 0.9(2) -0.06(10) 0.17(12) 0.03(7)
O33 0.073(7) 0.125(10) 0.105(8) 0.024(7) 0.013(6) -0.012(6)
C34 0.080(12) 0.17(2) 0.105(13) 0.015(12) 0.000(10) 0.023(12)
C35 0.081(13) 0.32(4) 0.15(2) 0.06(2) 0.057(14) 0.003(17)
C36 0.13(2) 0.39(6) 0.25(4) 0.15(4) 0.08(2) 0.03(3)
C37 0.10(3) 0.39(8) 0.85(18) -0.27(10) 0.05(5) 0.01(3)
C38 0.23(5) 0.72(14) 0.33(7) 0.30(8) -0.04(4) -0.09(6)

loop_
_atom_type_symbol
_atom_type_description
_atom_type_scat_dispersion_real
_atom_type_scat_dispersion_imag
_atom_type_scat_source
C C 0.0033 0.0016 'International Tables Vol C Tables 4.2.6.8 and 6.1.1.4'
H H 0 0 'International Tables Vol C Tables 4.2.6.8 and 6.1.1.4'
N N 0.0061 0.0033 'International Tables Vol C Tables 4.2.6.8 and 6.1.1.4'
O O 0.0106 0.006 'International Tables Vol C Tables 4.2.6.8 and 6.1.1.4'
Cl Cl 0.1484 0.1585 'International Tables Vol C Tables 4.2.6.8 and 6.1.1.4'
Pd Pd -0.9988 1.0072 'International Tables Vol C Tables 4.2.6.8 and 6.1.1.4'

loop_
_geom_angle_atom_site_label_1
_geom_angle_atom_site_label_2
_geom_angle_atom_site_label_3
_geom_angle
_geom_angle_site_symmetry_1
_geom_angle_site_symmetry_3
N1 Pd1 N1 180.0(8) . 3_775
N1 Pd1 Cl1 90.2(3) . 3_775
N1 Pd1 Cl1 89.8(3) 3_775 3_775
N1 Pd1 Cl1 89.8(3) . .
N1 Pd1 Cl1 90.2(3) 3_775 .
Cl1 Pd1 Cl1 180.00(19) 3_775 .
C6 N1 C2 113.6(14) . .
C6 N1 Pd1 123.6(12) . .
C2 N1 Pd1 122.7(11) . .
N1 C2 C3 123.8(18) . .
N1 C2 H2 118.1 . .
C3 C2 H2 118.1 . .
C2 C3 C4 120.5(17) . .
C2 C3 H3 119.8 . .
C4 C3 H3 119.8 . .
C5 C4 C3 113.9(14) . .
C5 C4 C7 114(3) . .
C3 C4 C7 132(2) . .
C4 C5 C6 125.4(19) . .
C4 C5 H5 117.3 . .
C6 C5 H5 117.3 . .
N1 C6 C5 122.2(17) . .
N1 C6 H6 118.9 . .
C5 C6 H6 118.9 . .
C8 C7 C4 125(2) . .
C8 C7 H7 117.7 . .
C4 C7 H7 117.7 . .
C7 C8 C9 128(2) . .
C7 C8 H8 115.9 . .
C9 C8 H8 115.9 . .
C10 C9 C14 120.6(14) . .
C10 C9 C8 116(2) . .
C14 C9 C8 123(2) . .
C9 C10 C11 121(2) . .
C9 C10 H10 119.7 . .
C11 C10 H10 119.7 . .
C10 C11 O15 125(2) . .
C10 C11 C12 122(2) . .
O15 C11 C12 112.3(16) . .
O33 C12 C13 121.7(18) . .
O33 C12 C11 121.6(17) . .
C13 C12 C11 116.7(16) . .
C12 C13 O24 114.2(16) . .
C12 C13 C14 122.5(19) . .
O24 C13 C14 123.1(19) . .
C13 C14 C9 116.6(18) . .
C13 C14 H14 121.7 . .
C9 C14 H14 121.7 . .
C11 O15 C16 118.3(17) . .
O15 C16 C17 106.8(18) . .
O15 C16 H16A 110.4 . .
C17 C16 H16A 110.4 . .
O15 C16 H16B 110.4 . .
C17 C16 H16B 110.4 . .
H16A C16 H16B 108.6 . .
C16 C17 C18 111(2) . .
C16 C17 H17A 109.4 . .
C18 C17 H17A 109.4 . .
C16 C17 H17B 109.4 . .
C18 C17 H17B 109.4 . .
H17A C17 H17B 108 . .
C19 C18 C17 116(3) . .
C19 C18 H18A 108.4 . .
C17 C18 H18A 108.4 . .
C19 C18 H18B 108.4 . .
C17 C18 H18B 108.4 . .
H18A C18 H18B 107.4 . .
C18 C19 C20 115(3) . .
C18 C19 H19A 108.5 . .
C20 C19 H19A 108.5 . .
C18 C19 H19B 108.5 . .
C20 C19 H19B 108.5 . .
H19A C19 H19B 107.5 . .
C19 C20 H20A 109.5 . .
C19 C20 H20B 109.5 . .
H20A C20 H20B 109.5 . .
C19 C20 H20C 109.5 . .
H20A C20 H20C 109.5 . .
H20B C20 H20C 109.5 . .
C13 O24 C25 119.7(15) . .
O24 C25 C26 106.6(16) . .
O24 C25 H25A 110.4 . .
C26 C25 H25A 110.4 . .
O24 C25 H25B 110.4 . .
C26 C25 H25B 110.4 . .
H25A C25 H25B 108.6 . .
C27 C26 C25 117(2) . .
C27 C26 H26A 108.1 . .
C25 C26 H26A 108.1 . .
C27 C26 H26B 108.1 . .
C25 C26 H26B 108.1 . .
H26A C26 H26B 107.3 . .
C26 C27 C28 118(3) . .
C26 C27 H27A 107.9 . .
C28 C27 H27A 107.9 . .
C26 C27 H27B 107.9 . .
C28 C27 H27B 107.9 . .
H27A C27 H27B 107.2 . .
C29 C28 C27 107.1(19) . .
C29 C28 H28A 110.3 . .
C27 C28 H28A 110.3 . .
C29 C28 H28B 110.3 . .
C27 C28 H28B 110.3 . .
H28A C28 H28B 108.5 . .
C28 C29 H29A 109.5 . .
C28 C29 H29B 109.5 . .
H29A C29 H29B 109.5 . .
C28 C29 H29C 109.5 . .
H29A C29 H29C 109.5 . .
H29B C29 H29C 109.5 . .
C12 O33 C34 118.6(13) . .
O33 C34 C35 111.9(15) . .
O33 C34 H34A 109.2 . .
C35 C34 H34A 109.2 . .
O33 C34 H34B 109.2 . .
C35 C34 H34B 109.2 . .
H34A C34 H34B 107.9 . .
C34 C35 C36 109(2) . .
C34 C35 H35A 109.8 . .
C36 C35 H35A 109.8 . .
C34 C35 H35B 109.8 . .
C36 C35 H35B 109.8 . .
H35A C35 H35B 108.2 . .
C37 C36 C35 146(3) . .
C37 C36 H36A 100.4 . .
C35 C36 H36A 100.4 . .
C37 C36 H36B 100.4 . .
C35 C36 H36B 100.4 . .
H36A C36 H36B 104.3 . .
C36 C37 C38 137(4) . .
C36 C37 H37A 102.8 . .
C38 C37 H37A 102.8 . .
C36 C37 H37B 102.8 . .
C38 C37 H37B 102.8 . .
H37A C37 H37B 105 . .
C37 C38 H38A 109.5 . .
C37 C38 H38B 109.5 . .
H38A C38 H38B 109.5 . .
C37 C38 H38C 109.5 . .
H38A C38 H38C 109.5 . .
H38B C38 H38C 109.5 . .

loop_
_geom_bond_atom_site_label_1
_geom_bond_atom_site_label_2
_geom_bond_distance
_geom_bond_site_symmetry_2
Pd1 N1 1.989(11) .
Pd1 N1 1.989(11) 3_775
Pd1 Cl1 2.293(4) 3_775
Pd1 Cl1 2.293(4) .
N1 C6 1.321(18) .
N1 C2 1.340(19) .
C2 C3 1.38(2) .
C2 H2 0.93 .
C3 C4 1.38(3) .
C3 H3 0.93 .
C4 C5 1.27(3) .
C4 C7 1.477(17) .
C5 C6 1.38(2) .
C5 H5 0.93 .
C6 H6 0.93 .
C7 C8 1.215(16) .
C7 H7 0.93 .
C8 C9 1.504(17) .
C8 H8 0.93 .
C9 C10 1.30(3) .
C9 C14 1.45(3) .
C10 C11 1.37(2) .
C10 H10 0.93 .
C11 O15 1.38(2) .
C11 C12 1.38(2) .
C12 O33 1.350(16) .
C12 C13 1.37(2) .
C13 O24 1.371(19) .
C13 C14 1.38(2) .
C14 H14 0.93 .
O15 C16 1.47(2) .
C16 C17 1.515(17) .
C16 H16A 0.97 .
C16 H16B 0.97 .
C17 C18 1.522(18) .
C17 H17A 0.97 .
C17 H17B 0.97 .
C18 C19 1.515(19) .
C18 H18A 0.97 .
C18 H18B 0.97 .
C19 C20 1.518(19) .
C19 H19A 0.97 .
C19 H19B 0.97 .
C20 H20A 0.96 .
C20 H20B 0.96 .
C20 H20C 0.96 .
O24 C25 1.40(2) .
C25 C26 1.524(18) .
C25 H25A 0.97 .
C25 H25B 0.97 .
C26 C27 1.501(19) .
C26 H26A 0.97 .
C26 H26B 0.97 .
C27 C28 1.552(19) .
C27 H27A 0.97 .
C27 H27B 0.97 .
C28 C29 1.53(2) .
C28 H28A 0.97 .
C28 H28B 0.97 .
C29 H29A 0.96 .
C29 H29B 0.96 .
C29 H29C 0.96 .
O33 C34 1.350(17) .
C34 C35 1.506(17) .
C34 H34A 0.97 .
C34 H34B 0.97 .
C35 C36 1.526(19) .
C35 H35A 0.97 .
C35 H35B 0.97 .
C36 C37 1.50(2) .
C36 H36A 0.97 .
C36 H36B 0.97 .
C37 C38 1.50(2) .
C37 H37A 0.97 .
C37 H37B 0.97 .
C38 H38A 0.96 .
C38 H38B 0.96 .
C38 H38C 0.96 .

loop_
_geom_torsion_atom_site_label_1
_geom_torsion_atom_site_label_2
_geom_torsion_atom_site_label_3
_geom_torsion_atom_site_label_4
_geom_torsion
_geom_torsion_site_symmetry_1
Cl1 Pd1 N1 C6 -52.0(12) 3_775
Cl1 Pd1 N1 C6 128.0(12) .
Cl1 Pd1 N1 C2 125.1(12) 3_775
Cl1 Pd1 N1 C2 -54.9(12) .
C6 N1 C2 C3 -5(2) .
Pd1 N1 C2 C3 177.8(12) .
N1 C2 C3 C4 3(3) .
C2 C3 C4 C5 -3(3) .
C2 C3 C4 C7 -179.9(17) .
C3 C4 C5 C6 7(3) .
C7 C4 C5 C6 -176.1(14) .
C2 N1 C6 C5 8(2) .
Pd1 N1 C6 C5 -174.9(10) .
C4 C5 C6 N1 -10(3) .
C5 C4 C7 C8 -176(2) .
C3 C4 C7 C8 0(4) .
C4 C7 C8 C9 -172.6(16) .
C7 C8 C9 C10 175(2) .
C7 C8 C9 C14 0(3) .
C14 C9 C10 C11 -1(3) .
C8 C9 C10 C11 -176.5(15) .
C9 C10 C11 O15 176.7(17) .
C9 C10 C11 C12 5(3) .
C10 C11 C12 O33 172.4(15) .
O15 C11 C12 O33 0(2) .
C10 C11 C12 C13 -8(3) .
O15 C11 C12 C13 179.3(15) .
O33 C12 C13 O24 2(2) .
C11 C12 C13 O24 -177.6(15) .
O33 C12 C13 C14 -173.3(15) .
C11 C12 C13 C14 7(3) .
C12 C13 C14 C9 -4(3) .
O24 C13 C14 C9 -178.1(16) .
C10 C9 C14 C13 0(3) .
C8 C9 C14 C13 175.4(15) .
C10 C11 O15 C16 9(3) .
C12 C11 O15 C16 -179.0(17) .
C11 O15 C16 C17 -178.9(18) .
O15 C16 C17 C18 69(2) .
C16 C17 C18 C19 176(2) .
C17 C18 C19 C20 -173(3) .
C12 C13 O24 C25 -172.8(16) .
C14 C13 O24 C25 2(3) .
C13 O24 C25 C26 178.5(17) .
O24 C25 C26 C27 63(3) .
C25 C26 C27 C28 -174(2) .
C26 C27 C28 C29 178(5) .
C13 C12 O33 C34 -81(2) .
C11 C12 O33 C34 98(2) .
C12 O33 C34 C35 174.7(19) .
O33 C34 C35 C36 60(3) .
C34 C35 C36 C37 141(7) .
C35 C36 C37 C38 -154(6) .
